data_7238948
loop_
_publ_author_name
'Mahanta, Sanjeev P.'
'Panda, Pradeepta K.'

_publ_section_title
;
 Condensation of cyclohexanediones with pyrrole under acidic conditions:
 unusual products and interesting structural features
;
_journal_issue 18
_journal_name_full 'RSC Adv.'
_journal_page_first 6614
_journal_paper_doi 10.1039/C3RA40208H
_journal_volume 3
_journal_year 2013
_chemical_formula_sum 'C15 H22 N2'
_chemical_formula_weight 230.35
_space_group_IT_number 19
_space_group_name_Hall 'P 2ac 2ab'
_space_group_name_H-M_alt 'P 21 21 21'
_symmetry_cell_setting orthorhombic
_symmetry_space_group_name_H-M 'P 21 21 21'
_atom_sites_solution_hydrogens geom
_atom_sites_solution_primary direct
_atom_sites_solution_secondary difmap
_audit_creation_method SHELXL-97
_cell_angle_alpha 90.00
_cell_angle_beta 90.00
_cell_angle_gamma 90.00
_cell_formula_units_Z 8
_cell_length_a 10.0647(7)
_cell_length_b 13.9863(12)
_cell_length_c 20.4134(15)
_cell_measurement_reflns_used 1696
_cell_measurement_temperature 293(2)
_cell_measurement_theta_max 29.0367
_cell_measurement_theta_min 2.8366
_cell_volume 2873.6(4)
_computing_cell_refinement 'Bruker FRAMBO'
_computing_data_collection 'Bruker FRAMBO'
_computing_data_reduction 'Bruker SAINT'
_computing_molecular_graphics 'Bruker SHELXTL'
_computing_publication_material 'Bruker SHELXTL'
_computing_structure_refinement 'SHELXL-97 (Sheldrick, 1997)'
_computing_structure_solution 'SHELXS-97 (Sheldrick, 1990)'
_diffrn_ambient_temperature 293(2)
_diffrn_measured_fraction_theta_full 0.865
_diffrn_measured_fraction_theta_max 0.865
_diffrn_measurement_device_type 'Xcalibur, Eos, Gemini'
_diffrn_measurement_method '\w scans'
_diffrn_radiation_monochromator graphite
_diffrn_radiation_source 'fine-focus sealed tube'
_diffrn_radiation_type MoK\a
_diffrn_radiation_wavelength 0.71073
_diffrn_reflns_av_R_equivalents 0.0467
_diffrn_reflns_av_sigmaI/netI 0.1092
_diffrn_reflns_limit_h_max 12
_diffrn_reflns_limit_h_min -12
_diffrn_reflns_limit_k_max 18
_diffrn_reflns_limit_k_min -18
_diffrn_reflns_limit_l_max 27
_diffrn_reflns_limit_l_min -14
_diffrn_reflns_number 8892
_diffrn_reflns_theta_full 29.10
_diffrn_reflns_theta_max 29.10
_diffrn_reflns_theta_min 2.84
_exptl_absorpt_coefficient_mu 0.063
_exptl_absorpt_correction_T_max 0.9931
_exptl_absorpt_correction_T_min 0.9913
_exptl_absorpt_correction_type multi-scan
_exptl_absorpt_process_details
;
CrysAlisPro, Oxford Diffraction Ltd.,
Version 1.171.34.40 (release 27-08-2010 CrysAlis171 .NET)
(compiled Aug 27 2010,11:50:40)
Empirical absorption correction using spherical harmonics,
implemented in SCALE3 ABSPACK scaling algorithm.
;
_exptl_crystal_colour colorless
_exptl_crystal_density_diffrn 1.065
_exptl_crystal_density_method 'not measured'
_exptl_crystal_description block
_exptl_crystal_F_000 1008
_exptl_crystal_size_max 0.14
_exptl_crystal_size_mid 0.12
_exptl_crystal_size_min 0.11
_refine_diff_density_max 0.276
_refine_diff_density_min -0.152
_refine_diff_density_rms 0.029
_refine_ls_abs_structure_details 'Flack H D (1983), Acta Cryst. A39, 876-881'
_refine_ls_abs_structure_Flack -3(4)
_refine_ls_extinction_method none
_refine_ls_goodness_of_fit_ref 1.017
_refine_ls_hydrogen_treatment mixed
_refine_ls_matrix_type full
_refine_ls_number_parameters 327
_refine_ls_number_reflns 5847
_refine_ls_number_restraints 0
_refine_ls_restrained_S_all 1.017
_refine_ls_R_factor_all 0.1930
_refine_ls_R_factor_gt 0.0813
_refine_ls_shift/su_max 0.000
_refine_ls_shift/su_mean 0.000
_refine_ls_structure_factor_coef Fsqd
_refine_ls_weighting_details 'calc w=1/[\s^2^(Fo^2^)+(0.0416P)^2^+0.0000P] where P=(Fo^2^+2Fc^2^)/3'
_refine_ls_weighting_scheme calc
_refine_ls_wR_factor_gt 0.1213
_refine_ls_wR_factor_ref 0.1605
_reflns_number_gt 2600
_reflns_number_total 5847
_reflns_threshold_expression >2sigma(I)
_cod_data_source_file c3ra40208h.txt
_cod_data_source_block pkp25
_cod_database_code 7238948

loop_
_symmetry_equiv_pos_as_xyz
'x, y, z'
'-x+1/2, -y, z+1/2'
'-x, y+1/2, -z+1/2'
'x+1/2, -y+1/2, -z'

loop_
_atom_site_label
_atom_site_type_symbol
_atom_site_fract_x
_atom_site_fract_y
_atom_site_fract_z
_atom_site_U_iso_or_equiv
_atom_site_adp_type
_atom_site_occupancy
_atom_site_symmetry_multiplicity
_atom_site_calc_flag
_atom_site_refinement_flags
C21 C 0.2856(4) 0.9611(3) 0.18260(19) 0.0520(10) Uani 1 1 d .
C6 C 0.3635(4) 0.2779(3) 0.1264(2) 0.0572(10) Uani 1 1 d .
C19 C 0.2026(4) 0.9783(3) 0.0692(2) 0.0550(10) Uani 1 1 d .
N4 N 0.3799(3) 1.0313(3) 0.18154(19) 0.0583(9) Uani 1 1 d .
N3 N 0.1067(4) 1.0469(3) 0.0813(2) 0.0672(10) Uani 1 1 d .
N1 N 0.1411(4) 0.1998(3) 0.2092(2) 0.0707(12) Uani 1 1 d .
C20 C 0.2445(4) 0.9088(3) 0.12157(18) 0.0538(10) Uani 1 1 d .
N2 N 0.3432(4) 0.2202(3) 0.07393(19) 0.0675(10) Uani 1 1 d .
C28 C 0.1264(4) 0.8417(3) 0.1387(2) 0.0697(12) Uani 1 1 d .
H28A H 0.1561 0.7960 0.1713 0.084 Uiso 1 1 calc R
H28B H 0.0566 0.8799 0.1585 0.084 Uiso 1 1 calc R
C25 C 0.3645(4) 0.8513(3) 0.09535(19) 0.0630(11) Uani 1 1 d .
H25A H 0.3367 0.8185 0.0558 0.076 Uiso 1 1 calc R
H25B H 0.4333 0.8964 0.0830 0.076 Uiso 1 1 calc R
C5 C 0.2520(4) 0.3376(3) 0.15468(19) 0.0575(10) Uani 1 1 d .
C4 C 0.1330(4) 0.2764(3) 0.1689(2) 0.0603(11) Uani 1 1 d .
C22 C 0.2505(4) 0.9513(3) 0.24711(19) 0.0690(12) Uani 1 1 d .
H22 H 0.1875 0.9089 0.2636 0.083 Uiso 1 1 calc R
C24 C 0.4045(4) 1.0655(3) 0.2425(2) 0.0689(12) Uani 1 1 d .
H24 H 0.4641 1.1137 0.2535 0.083 Uiso 1 1 calc R
C9 C 0.4580(5) 0.1755(3) 0.0561(2) 0.0745(13) Uani 1 1 d .
H9 H 0.4680 0.1325 0.0217 0.089 Uiso 1 1 calc R
C23 C 0.3263(4) 1.0165(3) 0.2842(2) 0.0772(13) Uani 1 1 d .
H23 H 0.3229 1.0244 0.3294 0.093 Uiso 1 1 calc R
C8 C 0.5543(5) 0.2049(3) 0.0973(2) 0.0789(14) Uani 1 1 d .
H8 H 0.6428 0.1858 0.0968 0.095 Uiso 1 1 calc R
C13 C 0.3016(4) 0.3821(3) 0.2193(2) 0.0719(13) Uani 1 1 d .
H13A H 0.3292 0.3307 0.2482 0.086 Uiso 1 1 calc R
H13B H 0.3796 0.4203 0.2098 0.086 Uiso 1 1 calc R
C26 C 0.4257(4) 0.7779(3) 0.1411(2) 0.0832(14) Uani 1 1 d .
H26A H 0.4527 0.8091 0.1814 0.100 Uiso 1 1 calc R
H26B H 0.3596 0.7300 0.1521 0.100 Uiso 1 1 calc R
C10 C 0.2076(5) 0.4129(3) 0.1037(3) 0.0963(16) Uani 1 1 d .
H10A H 0.1755 0.3788 0.0655 0.116 Uiso 1 1 calc R
H10B H 0.1324 0.4472 0.1220 0.116 Uiso 1 1 calc R
C17 C 0.1619(5) 1.0644(3) -0.0215(2) 0.0942(16) Uani 1 1 d .
H17 H 0.1667 1.0868 -0.0644 0.113 Uiso 1 1 calc R
C16 C 0.0823(5) 1.0982(3) 0.0261(3) 0.0857(15) Uani 1 1 d .
H16 H 0.0214 1.1478 0.0219 0.103 Uiso 1 1 calc R
C1 C 0.0208(6) 0.1573(4) 0.2185(3) 0.0953(17) Uani 1 1 d .
H1 H 0.0033 0.1030 0.2434 0.114 Uiso 1 1 calc R
C14 C 0.2041(4) 0.4435(3) 0.2554(2) 0.0853(15) Uani 1 1 d .
H14A H 0.1200 0.4098 0.2582 0.102 Uiso 1 1 calc R
H14B H 0.1894 0.5015 0.2305 0.102 Uiso 1 1 calc R
C3 C 0.0003(5) 0.2831(4) 0.1526(2) 0.0870(15) Uani 1 1 d .
H3 H -0.0374 0.3287 0.1251 0.104 Uiso 1 1 calc R
C18 C 0.2366(5) 0.9889(3) 0.0055(2) 0.0797(14) Uani 1 1 d .
H18 H 0.2992 0.9524 -0.0168 0.096 Uiso 1 1 calc R
C7 C 0.4954(4) 0.2703(3) 0.1413(2) 0.0670(12) Uani 1 1 d .
H7 H 0.5391 0.3027 0.1747 0.080 Uiso 1 1 calc R
C29 C 0.0673(5) 0.7868(4) 0.0814(2) 0.0972(16) Uani 1 1 d .
H29A H 0.0367 0.8320 0.0487 0.117 Uiso 1 1 calc R
H29B H 0.1362 0.7479 0.0616 0.117 Uiso 1 1 calc R
C11 C 0.3006(6) 0.4816(5) 0.0819(3) 0.143(3) Uani 1 1 d .
H11A H 0.3831 0.4494 0.0711 0.171 Uiso 1 1 calc R
H11B H 0.3187 0.5258 0.1174 0.171 Uiso 1 1 calc R
C2 C -0.0676(5) 0.2093(5) 0.1844(3) 0.108(2) Uani 1 1 d .
H2 H -0.1586 0.1982 0.1824 0.129 Uiso 1 1 calc R
C30 C -0.0460(5) 0.7237(4) 0.1009(3) 0.145(3) Uani 1 1 d .
H30A H -0.0157 0.6773 0.1322 0.218 Uiso 1 1 calc R
H30B H -0.0800 0.6915 0.0629 0.218 Uiso 1 1 calc R
H30C H -0.1151 0.7618 0.1202 0.218 Uiso 1 1 calc R
C27 C 0.5449(5) 0.7296(4) 0.1104(2) 0.114(2) Uani 1 1 d .
H27A H 0.5166 0.6923 0.0734 0.171 Uiso 1 1 calc R
H27B H 0.5864 0.6885 0.1420 0.171 Uiso 1 1 calc R
H27C H 0.6072 0.7772 0.0962 0.171 Uiso 1 1 calc R
C12 C 0.2527(6) 0.5396(4) 0.0208(3) 0.151(3) Uani 1 1 d .
H12A H 0.2503 0.4983 -0.0167 0.227 Uiso 1 1 calc R
H12B H 0.3130 0.5914 0.0128 0.227 Uiso 1 1 calc R
H12C H 0.1654 0.5645 0.0289 0.227 Uiso 1 1 calc R
C15 C 0.2482(4) 0.4702(4) 0.3239(2) 0.1118(19) Uani 1 1 d .
H15A H 0.2661 0.4132 0.3485 0.168 Uiso 1 1 calc R
H15B H 0.1791 0.5060 0.3451 0.168 Uiso 1 1 calc R
H15C H 0.3272 0.5085 0.3215 0.168 Uiso 1 1 calc R
H4A H 0.414(4) 1.056(3) 0.1503(19) 0.069(16) Uiso 1 1 d .
H2A H 0.264(3) 0.209(2) 0.0554(17) 0.054(12) Uiso 1 1 d .
H3A H 0.073(4) 1.052(3) 0.121(2) 0.088(17) Uiso 1 1 d .
H1A H 0.206(4) 0.178(3) 0.222(2) 0.071(18) Uiso 1 1 d .

loop_
_atom_site_aniso_label
_atom_site_aniso_U_11
_atom_site_aniso_U_22
_atom_site_aniso_U_33
_atom_site_aniso_U_23
_atom_site_aniso_U_13
_atom_site_aniso_U_12
C21 0.059(2) 0.052(2) 0.045(3) -0.001(2) 0.002(2) 0.002(2)
C6 0.067(3) 0.058(3) 0.047(3) 0.006(2) 0.007(2) 0.000(2)
C19 0.064(2) 0.053(2) 0.048(3) -0.007(2) -0.010(2) 0.010(2)
N4 0.064(2) 0.064(2) 0.048(2) 0.005(2) 0.000(2) -0.0007(19)
N3 0.068(2) 0.074(3) 0.059(3) -0.010(2) -0.012(2) 0.011(2)
N1 0.060(3) 0.077(3) 0.075(3) -0.012(2) 0.003(3) -0.004(3)
C20 0.064(2) 0.060(2) 0.037(2) -0.002(2) 0.000(2) 0.006(2)
N2 0.069(3) 0.070(2) 0.064(3) -0.005(2) 0.007(2) 0.004(2)
C28 0.075(3) 0.072(3) 0.063(3) -0.011(3) -0.005(2) -0.008(2)
C25 0.082(3) 0.060(3) 0.048(3) 0.002(2) -0.001(2) 0.011(2)
C5 0.070(2) 0.052(2) 0.050(3) -0.006(2) 0.006(2) 0.011(2)
C4 0.056(3) 0.073(3) 0.051(3) -0.010(3) -0.003(2) 0.011(3)
C22 0.097(3) 0.065(3) 0.045(3) 0.002(2) 0.006(3) -0.015(3)
C24 0.082(3) 0.065(3) 0.060(3) -0.003(3) -0.019(3) -0.007(2)
C9 0.090(3) 0.061(3) 0.073(3) 0.006(3) 0.029(3) 0.006(3)
C23 0.116(4) 0.072(3) 0.043(3) -0.005(3) -0.011(3) -0.010(3)
C8 0.068(3) 0.075(3) 0.094(4) 0.011(3) 0.023(3) 0.012(3)
C13 0.064(2) 0.070(3) 0.081(3) -0.013(3) 0.014(3) -0.002(2)
C26 0.106(3) 0.079(3) 0.065(3) 0.008(3) -0.008(3) 0.026(3)
C10 0.102(4) 0.084(4) 0.103(4) 0.019(3) 0.026(3) 0.031(3)
C17 0.154(5) 0.082(4) 0.047(3) -0.003(3) -0.027(3) 0.030(3)
C16 0.111(4) 0.071(3) 0.075(4) -0.013(3) -0.044(3) 0.029(3)
C1 0.084(4) 0.087(4) 0.115(5) -0.032(4) 0.029(4) -0.028(3)
C14 0.085(3) 0.085(3) 0.085(4) -0.017(3) 0.009(3) 0.006(3)
C3 0.071(3) 0.103(4) 0.088(4) -0.028(3) -0.018(3) 0.016(3)
C18 0.120(4) 0.072(3) 0.047(3) -0.002(3) -0.008(3) 0.028(3)
C7 0.065(3) 0.067(3) 0.069(3) 0.008(3) 0.009(3) 0.006(2)
C29 0.117(4) 0.100(4) 0.075(4) -0.015(3) -0.025(3) -0.027(3)
C11 0.128(5) 0.123(5) 0.178(7) 0.047(5) 0.058(5) 0.041(4)
C2 0.061(3) 0.126(5) 0.136(6) -0.058(4) 0.003(4) -0.006(4)
C30 0.139(5) 0.176(6) 0.120(5) -0.041(5) -0.011(4) -0.087(5)
C27 0.137(4) 0.118(5) 0.087(4) 0.008(3) 0.001(4) 0.071(4)
C12 0.222(7) 0.123(5) 0.109(5) 0.064(4) 0.033(5) 0.033(5)
C15 0.090(3) 0.131(5) 0.115(5) -0.060(4) 0.003(3) -0.002(3)

loop_
_atom_type_symbol
_atom_type_description
_atom_type_scat_dispersion_real
_atom_type_scat_dispersion_imag
_atom_type_scat_source
C C 0.0033 0.0016 'International Tables Vol C Tables 4.2.6.8 and 6.1.1.4'
H H 0.0000 0.0000 'International Tables Vol C Tables 4.2.6.8 and 6.1.1.4'
N N 0.0061 0.0033 'International Tables Vol C Tables 4.2.6.8 and 6.1.1.4'

loop_
_geom_angle_atom_site_label_1
_geom_angle_atom_site_label_2
_geom_angle_atom_site_label_3
_geom_angle
N4 C21 C22 105.5(4)
N4 C21 C20 121.9(3)
C22 C21 C20 132.6(4)
N2 C6 C7 106.0(4)
N2 C6 C5 121.2(4)
C7 C6 C5 132.8(4)
C18 C19 N3 105.8(4)
C18 C19 C20 133.0(4)
N3 C19 C20 121.1(4)
C24 N4 C21 111.5(4)
C24 N4 H4A 120(3)
C21 N4 H4A 128(3)
C16 N3 C19 110.1(4)
C16 N3 H3A 130(3)
C19 N3 H3A 120(3)
C4 N1 C1 112.1(5)
C4 N1 H1A 126(3)
C1 N1 H1A 122(3)
C21 C20 C19 110.6(3)
C21 C20 C25 109.0(3)
C19 C20 C25 108.0(3)
C21 C20 C28 108.6(3)
C19 C20 C28 109.5(3)
C25 C20 C28 111.2(3)
C6 N2 C9 110.9(4)
C6 N2 H2A 125(2)
C9 N2 H2A 124(2)
C29 C28 C20 115.6(3)
C29 C28 H28A 108.4
C20 C28 H28A 108.4
C29 C28 H28B 108.4
C20 C28 H28B 108.4
H28A C28 H28B 107.5
C26 C25 C20 117.1(3)
C26 C25 H25A 108.0
C20 C25 H25A 108.0
C26 C25 H25B 108.0
C20 C25 H25B 108.0
H25A C25 H25B 107.3
C4 C5 C6 110.6(3)
C4 C5 C13 108.8(3)
C6 C5 C13 108.0(3)
C4 C5 C10 106.8(4)
C6 C5 C10 109.5(3)
C13 C5 C10 113.2(4)
N1 C4 C3 105.0(4)
N1 C4 C5 121.4(4)
C3 C4 C5 133.4(5)
C21 C22 C23 108.1(4)
C21 C22 H22 125.9
C23 C22 H22 125.9
C23 C24 N4 107.1(4)
C23 C24 H24 126.5
N4 C24 H24 126.5
C8 C9 N2 107.6(4)
C8 C9 H9 126.2
N2 C9 H9 126.2
C24 C23 C22 107.9(4)
C24 C23 H23 126.1
C22 C23 H23 126.1
C9 C8 C7 107.0(4)
C9 C8 H8 126.5
C7 C8 H8 126.5
C14 C13 C5 116.1(3)
C14 C13 H13A 108.3
C5 C13 H13A 108.3
C14 C13 H13B 108.3
C5 C13 H13B 108.3
H13A C13 H13B 107.4
C27 C26 C25 111.6(4)
C27 C26 H26A 109.3
C25 C26 H26A 109.3
C27 C26 H26B 109.3
C25 C26 H26B 109.3
H26A C26 H26B 108.0
C11 C10 C5 118.9(4)
C11 C10 H10A 107.6
C5 C10 H10A 107.6
C11 C10 H10B 107.6
C5 C10 H10B 107.6
H10A C10 H10B 107.0
C16 C17 C18 107.4(4)
C16 C17 H17 126.3
C18 C17 H17 126.3
C17 C16 N3 107.9(4)
C17 C16 H16 126.1
N3 C16 H16 126.1
C2 C1 N1 106.2(5)
C2 C1 H1 126.9
N1 C1 H1 126.9
C13 C14 C15 113.9(4)
C13 C14 H14A 108.8
C15 C14 H14A 108.8
C13 C14 H14B 108.8
C15 C14 H14B 108.8
H14A C14 H14B 107.7
C4 C3 C2 108.1(5)
C4 C3 H3 126.0
C2 C3 H3 126.0
C19 C18 C17 108.8(4)
C19 C18 H18 125.6
C17 C18 H18 125.6
C6 C7 C8 108.5(4)
C6 C7 H7 125.7
C8 C7 H7 125.7
C30 C29 C28 113.1(4)
C30 C29 H29A 109.0
C28 C29 H29A 109.0
C30 C29 H29B 109.0
C28 C29 H29B 109.0
H29A C29 H29B 107.8
C10 C11 C12 113.5(5)
C10 C11 H11A 108.9
C12 C11 H11A 108.9
C10 C11 H11B 108.9
C12 C11 H11B 108.9
H11A C11 H11B 107.7
C1 C2 C3 108.5(4)
C1 C2 H2 125.8
C3 C2 H2 125.8
C29 C30 H30A 109.5
C29 C30 H30B 109.5
H30A C30 H30B 109.5
C29 C30 H30C 109.5
H30A C30 H30C 109.5
H30B C30 H30C 109.5
C26 C27 H27A 109.5
C26 C27 H27B 109.5
H27A C27 H27B 109.5
C26 C27 H27C 109.5
H27A C27 H27C 109.5
H27B C27 H27C 109.5
C11 C12 H12A 109.5
C11 C12 H12B 109.5
H12A C12 H12B 109.5
C11 C12 H12C 109.5
H12A C12 H12C 109.5
H12B C12 H12C 109.5
C14 C15 H15A 109.5
C14 C15 H15B 109.5
H15A C15 H15B 109.5
C14 C15 H15C 109.5
H15A C15 H15C 109.5
H15B C15 H15C 109.5

loop_
_geom_bond_atom_site_label_1
_geom_bond_atom_site_label_2
_geom_bond_distance
C21 N4 1.365(5)
C21 C22 1.371(4)
C21 C20 1.503(5)
C6 N2 1.357(5)
C6 C7 1.366(5)
C6 C5 1.513(5)
C19 C18 1.354(5)
C19 N3 1.382(5)
C19 C20 1.505(5)
N4 C24 1.356(5)
N4 H4A 0.80(4)
N3 C16 1.359(5)
N3 H3A 0.88(4)
N1 C4 1.353(5)
N1 C1 1.362(5)
N1 H1A 0.77(4)
C20 C25 1.546(5)
C20 C28 1.554(5)
N2 C9 1.363(5)
N2 H2A 0.89(3)
C28 C29 1.520(5)
C28 H28A 0.9700
C28 H28B 0.9700
C25 C26 1.519(5)
C25 H25A 0.9700
C25 H25B 0.9700
C5 C4 1.500(5)
C5 C13 1.542(5)
C5 C10 1.548(5)
C4 C3 1.380(5)
C22 C23 1.410(5)
C22 H22 0.9300
C24 C23 1.346(5)
C24 H24 0.9300
C9 C8 1.348(6)
C9 H9 0.9300
C23 H23 0.9300
C8 C7 1.412(5)
C8 H8 0.9300
C13 C14 1.497(5)
C13 H13A 0.9700
C13 H13B 0.9700
C26 C27 1.513(5)
C26 H26A 0.9700
C26 H26B 0.9700
C10 C11 1.413(6)
C10 H10A 0.9700
C10 H10B 0.9700
C17 C16 1.345(6)
C17 C18 1.409(5)
C17 H17 0.9300
C16 H16 0.9300
C1 C2 1.344(7)
C1 H1 0.9300
C14 C15 1.513(5)
C14 H14A 0.9700
C14 H14B 0.9700
C3 C2 1.398(7)
C3 H3 0.9300
C18 H18 0.9300
C7 H7 0.9300
C29 C30 1.496(6)
C29 H29A 0.9700
C29 H29B 0.9700
C11 C12 1.563(6)
C11 H11A 0.9700
C11 H11B 0.9700
C2 H2 0.9300
C30 H30A 0.9600
C30 H30B 0.9600
C30 H30C 0.9600
C27 H27A 0.9600
C27 H27B 0.9600
C27 H27C 0.9600
C12 H12A 0.9600
C12 H12B 0.9600
C12 H12C 0.9600
C15 H15A 0.9600
C15 H15B 0.9600
C15 H15C 0.9600
